data_1573780
loop_
_publ_author_name
'Erchinger, Johannes E.'
'Lenz, Madina'
'Mukherjee, Poulami'
'Li, Yan-Bo'
'Suresh, Adhya'
'Daniliuc, Constantin Gabriel'
'Gutierrez, Osvaldo'
'Glorius, Frank'

_publ_section_title
;
 Mechanistic insights into the regiodivergent insertion of
 bicyclo[1.1.0]butanes towards carbocycle-tethered N-heteroarenes
;
_journal_name_full 'Chemical Science'
_journal_paper_doi 10.1039/D4SC08637F
_journal_year 2025
_chemical_formula_sum 'C17 H18 N2 O2 S'
_chemical_formula_weight 314.39
_space_group_crystal_system triclinic
_space_group_IT_number 2
_space_group_name_Hall '-P 1'
_space_group_name_H-M_alt 'P -1'
_atom_sites_solution_hydrogens geom
_atom_sites_solution_primary direct
_audit_creation_method 'APEX4 v2022.10-1'
_audit_update_record
;
2024-07-10 deposited with the CCDC.	2025-01-26 downloaded from the CCDC.
;
_cell_angle_alpha 102.5420(10)
_cell_angle_beta 99.9030(10)
_cell_angle_gamma 102.1910(10)
_cell_formula_units_Z 2
_cell_length_a 6.00840(10)
_cell_length_b 9.2515(2)
_cell_length_c 15.0308(3)
_cell_measurement_reflns_used 7285
_cell_measurement_temperature 103.(2)
_cell_measurement_theta_max 66.6776
_cell_measurement_theta_min 5.1989
_cell_volume 776.13(3)
_computing_cell_refinement 'SAINT V8.40B (Bruker AXS LLC, 2019)'
_computing_data_collection 'Bruker APEX4 v2022.10-1 Photon III'
_computing_data_reduction 'SAINT V8.40B (Bruker AXS LLC, 2019)'
_computing_molecular_graphics 'shelXle (C.B. Huebschle, rev 1380)'
_computing_publication_material 'SHELXT 2011/1 (Sheldrick, 2018)'
_computing_structure_refinement 'SHELXL-2019/1 (Sheldrick, 2018)'
_computing_structure_solution 'SHELXT 2019/1 (Sheldrick, 2018)'
_diffrn_ambient_temperature 103.(2)
_diffrn_detector_area_resol_mean 7.3910
_diffrn_measured_fraction_theta_full 0.992
_diffrn_measured_fraction_theta_max 0.992
_diffrn_measurement_device 'Bruker D8 Venture Photon III'
_diffrn_measurement_device_type 'single crystal diffractometer'
_diffrn_measurement_method 'phi/omega scans'
_diffrn_radiation_monochromator 'MX mirror'
_diffrn_radiation_probe x-ray
_diffrn_radiation_type CuK\a
_diffrn_radiation_wavelength 1.54178
_diffrn_reflns_av_R_equivalents 0.0361
_diffrn_reflns_av_unetI/netI 0.0310
_diffrn_reflns_limit_h_max 7
_diffrn_reflns_limit_h_min -7
_diffrn_reflns_limit_k_max 10
_diffrn_reflns_limit_k_min -10
_diffrn_reflns_limit_l_max 17
_diffrn_reflns_limit_l_min -17
_diffrn_reflns_number 11242
_diffrn_reflns_theta_full 66.67
_diffrn_reflns_theta_max 66.67
_diffrn_reflns_theta_min 3.09
_diffrn_source 'Cu ImS'
_diffrn_source_current 1.0
_diffrn_source_power 0.05
_diffrn_source_type 'micro focus tube'
_diffrn_source_voltage 50
_exptl_absorpt_coefficient_mu 1.923
_exptl_absorpt_correction_T_max 0.91
_exptl_absorpt_correction_T_min 0.77
_exptl_absorpt_correction_type multi-scan
_exptl_absorpt_process_details
;
Krause, L., Herbst-Irmer, R., Sheldrick, G. M., Stalke, D. (2015).
"Comparison of silver and molybdenum microfocus X-ray sources for
single-crystal structure determination"
J. Appl. Cryst. 48, 3-10. doi:10.1107/S1600576714022985
;
_exptl_crystal_colour colourless
_exptl_crystal_density_diffrn 1.345
_exptl_crystal_density_method 'not measured'
_exptl_crystal_description needle
_exptl_crystal_F_000 332
_exptl_crystal_size_max 0.279
_exptl_crystal_size_mid 0.081
_exptl_crystal_size_min 0.051
_refine_diff_density_max 0.310
_refine_diff_density_min -0.260
_refine_ls_extinction_method none
_refine_ls_goodness_of_fit_ref 1.058
_refine_ls_hydrogen_treatment constr
_refine_ls_matrix_type full
_refine_ls_number_parameters 201
_refine_ls_number_reflns 2710
_refine_ls_number_restraints 0
_refine_ls_restrained_S_all 1.058
_refine_ls_R_factor_all 0.0377
_refine_ls_R_factor_gt 0.0336
_refine_ls_shift/su_max 0.000
_refine_ls_shift/su_mean 0.000
_refine_ls_structure_factor_coef Fsqd
_refine_ls_weighting_details 'w=1/[\s^2^(Fo^2^)+(0.0397P)^2^+0.4619P] where P=(Fo^2^+2Fc^2^)/3'
_refine_ls_weighting_scheme calc
_refine_ls_wR_factor_gt 0.0848
_refine_ls_wR_factor_ref 0.0875
_reflns_Friedel_coverage 0.000
_reflns_number_gt 2468
_reflns_number_total 2710
_reflns_threshold_expression 'I > 2\s(I)'
_cod_data_source_file d4sc08637f2.cif
_cod_data_source_block glo10593_4aj-major_regioisomer
_cod_database_code 1573780

loop_
_space_group_symop_operation_xyz
'x, y, z'
'-x, -y, -z'

loop_
_atom_site_type_symbol
_atom_site_label
_atom_site_fract_x
_atom_site_fract_y
_atom_site_fract_z
_atom_site_U_iso_or_equiv
_atom_site_adp_type
_atom_site_calc_flag
_atom_site_refinement_flags_adp
_atom_site_refinement_flags_occupancy
_atom_site_refinement_flags_posn
_atom_site_occupancy
_atom_site_disorder_assembly
_atom_site_disorder_group
S S1 0.45845(7) 0.88648(4) 0.35811(3) 0.01803(13) Uani d . . . 1 . .
N N1 0.6588(2) 0.65525(15) 0.16869(10) 0.0174(3) Uani d . . . 1 . .
N N2 0.2979(2) 0.65118(16) 0.02161(9) 0.0194(3) Uani d . . . 1 . .
O O1 0.47011(19) 0.69424(13) 0.53400(8) 0.0200(3) Uani d . . . 1 . .
O O2 0.10958(19) 0.70655(13) 0.47073(8) 0.0188(3) Uani d . . . 1 . .
C C1 0.3696(3) 0.69251(17) 0.37103(11) 0.0147(3) Uani d . . . 1 . .
C C2 0.1796(3) 0.57984(17) 0.28791(10) 0.0142(3) Uani d . . . 1 . .
H H2A 0.089135 0.630839 0.248924 0.017000 Uiso calc U . R 1 . .
H H2B 0.074242 0.499104 0.306010 0.017000 Uiso calc U . R 1 . .
C C3 0.3769(3) 0.52515(17) 0.24551(10) 0.0132(3) Uani d . . . 1 . .
C C4 0.5496(3) 0.60441(18) 0.34219(10) 0.0147(3) Uani d . . . 1 . .
H H4A 0.580073 0.532745 0.380237 0.018000 Uiso calc U . R 1 . .
H H4B 0.697766 0.671420 0.338333 0.018000 Uiso calc U . R 1 . .
C C5 0.3287(3) 0.69815(17) 0.46794(11) 0.0149(3) Uani d . . . 1 . .
C C6 0.0515(3) 0.7139(2) 0.56086(11) 0.0220(4) Uani d . . . 1 . .
H H6A 0.080081 0.625276 0.582246 0.033000 Uiso calc U . R 1 . .
H H6B -0.113736 0.713025 0.555126 0.033000 Uiso calc U . R 1 . .
H H6C 0.148968 0.808482 0.606238 0.033000 Uiso calc U . R 1 . .
C C7 0.1960(3) 0.9523(2) 0.35926(13) 0.0232(4) Uani d . . . 1 . .
H H7A 0.064190 0.876869 0.313309 0.035000 Uiso calc U . R 1 . .
H H7B 0.218121 1.050808 0.343314 0.035000 Uiso calc U . R 1 . .
H H7C 0.163442 0.964894 0.421786 0.035000 Uiso calc U . R 1 . .
C C8 0.4348(3) 0.59718(16) 0.16753(11) 0.0129(3) Uani d . . . 1 . .
C C9 0.2572(3) 0.59406(17) 0.09304(11) 0.0160(3) Uani d . . . 1 . .
H H9 0.099957 0.549051 0.093401 0.019000 Uiso calc U . R 1 . .
C C10 0.5229(3) 0.71263(18) 0.02486(11) 0.0188(3) Uani d . . . 1 . .
H H10 0.561820 0.757224 -0.023556 0.023000 Uiso calc U . R 1 . .
C C11 0.6995(3) 0.71264(18) 0.09688(12) 0.0194(4) Uani d . . . 1 . .
H H11 0.856775 0.755240 0.095464 0.023000 Uiso calc U . R 1 . .
C C21 0.3368(3) 0.35318(17) 0.20967(10) 0.0141(3) Uani d . . . 1 . .
C C22 0.1177(3) 0.26110(19) 0.15815(11) 0.0182(3) Uani d . . . 1 . .
H H22 -0.010012 0.305671 0.148106 0.022000 Uiso calc U . R 1 . .
C C23 0.0849(3) 0.10506(19) 0.12149(12) 0.0228(4) Uani d . . . 1 . .
H H23 -0.064854 0.043547 0.086289 0.027000 Uiso calc U . R 1 . .
C C24 0.2700(3) 0.03817(19) 0.13597(12) 0.0233(4) Uani d . . . 1 . .
H H24 0.246978 -0.068797 0.110966 0.028000 Uiso calc U . R 1 . .
C C25 0.4882(3) 0.12847(19) 0.18710(12) 0.0211(4) Uani d . . . 1 . .
H H25 0.615317 0.083398 0.197317 0.025000 Uiso calc U . R 1 . .
C C26 0.5212(3) 0.28474(18) 0.22340(11) 0.0171(3) Uani d . . . 1 . .
H H26 0.671563 0.345971 0.258099 0.021000 Uiso calc U . R 1 . .

loop_
_atom_site_aniso_label
_atom_site_aniso_U_11
_atom_site_aniso_U_22
_atom_site_aniso_U_33
_atom_site_aniso_U_12
_atom_site_aniso_U_13
_atom_site_aniso_U_23
S1 0.0176(2) 0.0158(2) 0.0200(2) 0.00212(15) 0.00403(16) 0.00552(15)
N1 0.0146(7) 0.0194(7) 0.0191(7) 0.0038(5) 0.0046(5) 0.0069(5)
N2 0.0226(7) 0.0194(7) 0.0161(7) 0.0048(6) 0.0030(6) 0.0057(5)
O1 0.0177(6) 0.0289(6) 0.0135(6) 0.0073(5) 0.0016(5) 0.0061(5)
O2 0.0151(6) 0.0288(6) 0.0138(6) 0.0063(5) 0.0041(4) 0.0068(5)
C1 0.0137(7) 0.0159(8) 0.0134(8) 0.0022(6) 0.0022(6) 0.0042(6)
C2 0.0123(7) 0.0165(8) 0.0125(7) 0.0027(6) 0.0026(6) 0.0023(6)
C3 0.0103(7) 0.0157(8) 0.0123(7) 0.0023(6) 0.0007(6) 0.0036(6)
C4 0.0126(7) 0.0175(8) 0.0130(8) 0.0032(6) 0.0012(6) 0.0038(6)
C5 0.0147(8) 0.0123(7) 0.0152(8) 0.0016(6) 0.0019(6) 0.0015(6)
C6 0.0189(8) 0.0316(9) 0.0170(8) 0.0066(7) 0.0080(7) 0.0062(7)
C7 0.0245(9) 0.0203(8) 0.0268(9) 0.0086(7) 0.0058(7) 0.0078(7)
C8 0.0143(7) 0.0097(7) 0.0138(8) 0.0030(6) 0.0036(6) 0.0012(6)
C9 0.0148(8) 0.0159(8) 0.0150(8) 0.0021(6) 0.0016(6) 0.0027(6)
C10 0.0243(9) 0.0164(8) 0.0182(8) 0.0054(7) 0.0084(7) 0.0068(6)
C11 0.0167(8) 0.0194(8) 0.0240(9) 0.0039(6) 0.0089(7) 0.0072(7)
C21 0.0152(7) 0.0168(8) 0.0108(7) 0.0026(6) 0.0038(6) 0.0050(6)
C22 0.0155(8) 0.0197(8) 0.0186(8) 0.0036(6) 0.0036(6) 0.0044(6)
C23 0.0188(8) 0.0190(8) 0.0250(9) -0.0019(6) 0.0038(7) 0.0017(7)
C24 0.0294(9) 0.0141(8) 0.0266(9) 0.0028(7) 0.0114(7) 0.0050(7)
C25 0.0245(9) 0.0224(9) 0.0227(9) 0.0112(7) 0.0095(7) 0.0104(7)
C26 0.0165(8) 0.0193(8) 0.0154(8) 0.0030(6) 0.0031(6) 0.0061(6)

loop_
_atom_type_symbol
_atom_type_description
_atom_type_scat_dispersion_real
_atom_type_scat_dispersion_imag
_atom_type_scat_source
C C 0.0181 0.0091 'International Tables Vol C Tables 4.2.6.8 and 6.1.1.4'
H H 0.0000 0.0000 'International Tables Vol C Tables 4.2.6.8 and 6.1.1.4'
N N 0.0311 0.0180 'International Tables Vol C Tables 4.2.6.8 and 6.1.1.4'
O O 0.0492 0.0322 'International Tables Vol C Tables 4.2.6.8 and 6.1.1.4'
S S 0.3331 0.5567 'International Tables Vol C Tables 4.2.6.8 and 6.1.1.4'

loop_
_geom_angle_atom_site_label_1
_geom_angle_atom_site_label_2
_geom_angle_atom_site_label_3
_geom_angle_site_symmetry_1
_geom_angle_site_symmetry_3
_geom_angle
_geom_angle_publ_flag
C7 S1 C1 . . 103.00(8) ?
C8 N1 C11 . . 116.22(14) ?
C9 N2 C10 . . 115.68(14) ?
C5 O2 C6 . . 115.36(12) ?
C5 C1 C2 . . 116.92(12) ?
C5 C1 C4 . . 115.85(13) ?
C2 C1 C4 . . 89.39(11) ?
C5 C1 S1 . . 109.97(10) ?
C2 C1 S1 . . 114.46(11) ?
C4 C1 S1 . . 108.76(10) ?
C1 C2 C3 . . 88.97(11) ?
C1 C2 H2A . . 113.800000 ?
C3 C2 H2A . . 113.800000 ?
C1 C2 H2B . . 113.800000 ?
C3 C2 H2B . . 113.800000 ?
H2A C2 H2B . . 111.000000 ?
C21 C3 C8 . . 107.76(12) ?
C21 C3 C4 . . 116.92(12) ?
C8 C3 C4 . . 113.74(12) ?
C21 C3 C2 . . 116.02(12) ?
C8 C3 C2 . . 113.10(12) ?
C4 C3 C2 . . 88.57(11) ?
C1 C4 C3 . . 89.06(11) ?
C1 C4 H4A . . 113.800000 ?
C3 C4 H4A . . 113.800000 ?
C1 C4 H4B . . 113.800000 ?
C3 C4 H4B . . 113.800000 ?
H4A C4 H4B . . 111.000000 ?
O1 C5 O2 . . 123.93(14) ?
O1 C5 C1 . . 125.45(14) ?
O2 C5 C1 . . 110.62(13) ?
O2 C6 H6A . . 109.500000 ?
O2 C6 H6B . . 109.500000 ?
H6A C6 H6B . . 109.500000 ?
O2 C6 H6C . . 109.500000 ?
H6A C6 H6C . . 109.500000 ?
H6B C6 H6C . . 109.500000 ?
S1 C7 H7A . . 109.500000 ?
S1 C7 H7B . . 109.500000 ?
H7A C7 H7B . . 109.500000 ?
S1 C7 H7C . . 109.500000 ?
H7A C7 H7C . . 109.500000 ?
H7B C7 H7C . . 109.500000 ?
N1 C8 C9 . . 120.55(14) ?
N1 C8 C3 . . 118.86(13) ?
C9 C8 C3 . . 120.48(13) ?
N2 C9 C8 . . 123.14(14) ?
N2 C9 H9 . . 118.400000 ?
C8 C9 H9 . . 118.400000 ?
N2 C10 C11 . . 121.50(15) ?
N2 C10 H10 . . 119.200000 ?
C11 C10 H10 . . 119.200000 ?
N1 C11 C10 . . 122.86(14) ?
N1 C11 H11 . . 118.600000 ?
C10 C11 H11 . . 118.600000 ?
C26 C21 C22 . . 118.53(14) ?
C26 C21 C3 . . 120.63(14) ?
C22 C21 C3 . . 120.76(14) ?
C23 C22 C21 . . 120.54(15) ?
C23 C22 H22 . . 119.700000 ?
C21 C22 H22 . . 119.700000 ?
C22 C23 C24 . . 120.35(16) ?
C22 C23 H23 . . 119.800000 ?
C24 C23 H23 . . 119.800000 ?
C25 C24 C23 . . 119.60(15) ?
C25 C24 H24 . . 120.200000 ?
C23 C24 H24 . . 120.200000 ?
C24 C25 C26 . . 120.02(16) ?
C24 C25 H25 . . 120.000000 ?
C26 C25 H25 . . 120.000000 ?
C25 C26 C21 . . 120.95(15) ?
C25 C26 H26 . . 119.500000 ?
C21 C26 H26 . . 119.500000 ?

loop_
_geom_bond_atom_site_label_1
_geom_bond_atom_site_label_2
_geom_bond_site_symmetry_2
_geom_bond_distance
_geom_bond_publ_flag
S1 C7 . 1.8077(17) ?
S1 C1 . 1.8235(15) ?
N1 C8 . 1.335(2) ?
N1 C11 . 1.338(2) ?
N2 C9 . 1.332(2) ?
N2 C10 . 1.339(2) ?
O1 C5 . 1.2031(19) ?
O2 C5 . 1.3424(19) ?
O2 C6 . 1.4469(19) ?
C1 C5 . 1.510(2) ?
C1 C2 . 1.547(2) ?
C1 C4 . 1.550(2) ?
C2 C3 . 1.562(2) ?
C2 H2A . 0.990000 ?
C2 H2B . 0.990000 ?
C3 C21 . 1.517(2) ?
C3 C8 . 1.523(2) ?
C3 C4 . 1.557(2) ?
C4 H4A . 0.990000 ?
C4 H4B . 0.990000 ?
C6 H6A . 0.980000 ?
C6 H6B . 0.980000 ?
C6 H6C . 0.980000 ?
C7 H7A . 0.980000 ?
C7 H7B . 0.980000 ?
C7 H7C . 0.980000 ?
C8 C9 . 1.398(2) ?
C9 H9 . 0.950000 ?
C10 C11 . 1.379(2) ?
C10 H10 . 0.950000 ?
C11 H11 . 0.950000 ?
C21 C26 . 1.395(2) ?
C21 C22 . 1.396(2) ?
C22 C23 . 1.387(2) ?
C22 H22 . 0.950000 ?
C23 C24 . 1.390(3) ?
C23 H23 . 0.950000 ?
C24 C25 . 1.386(3) ?
C24 H24 . 0.950000 ?
C25 C26 . 1.388(2) ?
C25 H25 . 0.950000 ?
C26 H26 . 0.950000 ?

loop_
_geom_hbond_atom_site_label_D
_geom_hbond_atom_site_label_H
_geom_hbond_atom_site_label_A
_geom_hbond_site_symmetry_A
_geom_hbond_distance_DH
_geom_hbond_distance_HA
_geom_hbond_distance_DA
_geom_hbond_angle_DHA
_geom_hbond_publ_flag
C6 H6B O1 1_455 0.98 2.43 3.408(2) 176.3 ?
C7 H7C O2 . 0.98 2.62 3.115(2) 111.3 ?

loop_
_geom_torsion_atom_site_label_1
_geom_torsion_atom_site_label_2
_geom_torsion_atom_site_label_3
_geom_torsion_atom_site_label_4
_geom_torsion_site_symmetry_1
_geom_torsion_site_symmetry_2
_geom_torsion_site_symmetry_3
_geom_torsion_site_symmetry_4
_geom_torsion
_geom_torsion_publ_flag
C7 S1 C1 C5 . . . . -68.74(12) ?
C7 S1 C1 C2 . . . . 65.25(12) ?
C7 S1 C1 C4 . . . . 163.42(11) ?
C5 C1 C2 C3 . . . . -134.02(13) ?
C4 C1 C2 C3 . . . . -15.09(11) ?
S1 C1 C2 C3 . . . . 95.31(11) ?
C1 C2 C3 C21 . . . . 134.48(13) ?
C1 C2 C3 C8 . . . . -100.26(13) ?
C1 C2 C3 C4 . . . . 15.02(11) ?
C5 C1 C4 C3 . . . . 135.01(13) ?
C2 C1 C4 C3 . . . . 15.14(11) ?
S1 C1 C4 C3 . . . . -100.56(11) ?
C21 C3 C4 C1 . . . . -133.64(13) ?
C8 C3 C4 C1 . . . . 99.70(13) ?
C2 C3 C4 C1 . . . . -14.99(11) ?
C6 O2 C5 O1 . . . . 1.2(2) ?
C6 O2 C5 C1 . . . . -179.48(12) ?
C2 C1 C5 O1 . . . . 132.52(16) ?
C4 C1 C5 O1 . . . . 29.1(2) ?
S1 C1 C5 O1 . . . . -94.75(17) ?
C2 C1 C5 O2 . . . . -46.79(18) ?
C4 C1 C5 O2 . . . . -150.26(13) ?
S1 C1 C5 O2 . . . . 85.94(13) ?
C11 N1 C8 C9 . . . . 1.8(2) ?
C11 N1 C8 C3 . . . . 177.96(13) ?
C21 C3 C8 N1 . . . . -97.35(15) ?
C4 C3 C8 N1 . . . . 33.96(18) ?
C2 C3 C8 N1 . . . . 133.05(14) ?
C21 C3 C8 C9 . . . . 78.78(17) ?
C4 C3 C8 C9 . . . . -149.90(14) ?
C2 C3 C8 C9 . . . . -50.82(18) ?
C10 N2 C9 C8 . . . . 0.2(2) ?
N1 C8 C9 N2 . . . . -1.9(2) ?
C3 C8 C9 N2 . . . . -178.01(14) ?
C9 N2 C10 C11 . . . . 1.5(2) ?
C8 N1 C11 C10 . . . . -0.2(2) ?
N2 C10 C11 N1 . . . . -1.5(3) ?
C8 C3 C21 C26 . . . . 91.23(16) ?
C4 C3 C21 C26 . . . . -38.3(2) ?
C2 C3 C21 C26 . . . . -140.84(14) ?
C8 C3 C21 C22 . . . . -85.47(17) ?
C4 C3 C21 C22 . . . . 144.99(14) ?
C2 C3 C21 C22 . . . . 42.5(2) ?
C26 C21 C22 C23 . . . . 0.0(2) ?
C3 C21 C22 C23 . . . . 176.72(15) ?
C21 C22 C23 C24 . . . . 0.3(3) ?
C22 C23 C24 C25 . . . . -0.2(3) ?
C23 C24 C25 C26 . . . . -0.1(3) ?
C24 C25 C26 C21 . . . . 0.3(2) ?
C22 C21 C26 C25 . . . . -0.3(2) ?
C3 C21 C26 C25 . . . . -177.03(14) ?
